data_7127188
loop_
_publ_author_name
'Yang, Lei'
'Zhao, Jian-Qiang'
'You, Yong'
'Wang, Zhen-Hua'
'Yuan, Wei-Cheng'

_publ_section_title
;
 Organocatalytic enantioselective tandem sulfa-Michael/aldol reaction to
 access dihydrothiopyran-fused benzosulfolane skeletons bearing three
 contiguous stereocenters.
;
_journal_issue 82
_journal_name_full 'Chemical communications (Cambridge, England)'
_journal_page_first 12363
_journal_page_last 12366
_journal_paper_doi 10.1039/d0cc04840b
_journal_volume 56
_journal_year 2020
_chemical_absolute_configuration ad
_chemical_formula_moiety 'C15 H12 O3 S2'
_chemical_formula_sum 'C15 H12 O3 S2'
_chemical_formula_weight 304.37
_space_group_crystal_system orthorhombic
_space_group_IT_number 19
_space_group_name_Hall 'P 2ac 2ab'
_space_group_name_H-M_alt 'P 21 21 21'
_atom_sites_solution_hydrogens geom
_atom_sites_solution_primary iterative
_audit_creation_date 2019-06-17
_audit_creation_method
;
Olex2 1.2
(compiled 2018.05.29 svn.r3508 for OlexSys, GUI svn.r5506)
;
_audit_update_record
;
2020-06-03 deposited with the CCDC.	2020-08-28 downloaded from the CCDC.
;
_cell_angle_alpha 90
_cell_angle_beta 90
_cell_angle_gamma 90
_cell_formula_units_Z 4
_cell_length_a 7.8266(4)
_cell_length_b 13.1360(6)
_cell_length_c 13.1894(5)
_cell_measurement_reflns_used 2088
_cell_measurement_temperature 293(2)
_cell_measurement_theta_max 70.3430
_cell_measurement_theta_min 3.3530
_cell_volume 1356.01(11)
_computing_cell_refinement
;
CrysAlisPro, Agilent Technologies,
Version 1.171.37.35 (release 13-08-2014 CrysAlis171 .NET)
(compiled Aug 13 2014,18:06:01)
;
_computing_data_collection
;
CrysAlisPro, Agilent Technologies,
Version 1.171.37.35 (release 13-08-2014 CrysAlis171 .NET)
(compiled Aug 13 2014,18:06:01)
;
_computing_data_reduction
;
CrysAlisPro, Agilent Technologies,
Version 1.171.37.35 (release 13-08-2014 CrysAlis171 .NET)
(compiled Aug 13 2014,18:06:01)
;
_computing_molecular_graphics 'Olex2 (Dolomanov et al., 2009)'
_computing_publication_material 'Olex2 (Dolomanov et al., 2009)'
_computing_structure_refinement 'ShelXL (Sheldrick, 2015)'
_computing_structure_solution 'olex2.solve (Bourhis et al., 2015)'
_diffrn_ambient_temperature 293(2)
_diffrn_detector 'CCD plate'
_diffrn_detector_area_resol_mean 16.2312
_diffrn_detector_type Eos
_diffrn_measured_fraction_theta_full 1.000
_diffrn_measured_fraction_theta_max 1.000
_diffrn_measurement_details
;
#__ type_ start__ end____ width___ exp.time_
  1 omega -108.00  -32.00   1.0000    1.0000
omega____ theta____ kappa____ phi______ frames
    -      -33.5000  178.0000    0.0000 76

#__ type_ start__ end____ width___ exp.time_
  2 omega  -62.00   36.00   1.0000    1.0000
omega____ theta____ kappa____ phi______ frames
    -      -33.5000   77.0000 -180.0000 98

#__ type_ start__ end____ width___ exp.time_
  3 omega  -57.00  -32.00   1.0000    1.0000
omega____ theta____ kappa____ phi______ frames
    -      -33.5000  178.0000  -30.0000 25

#__ type_ start__ end____ width___ exp.time_
  4 omega -101.00  -16.00   1.0000    1.0000
omega____ theta____ kappa____ phi______ frames
    -      -33.5000  -57.0000 -150.0000 85

#__ type_ start__ end____ width___ exp.time_
  5 omega   47.00   78.00   1.0000    1.0000
omega____ theta____ kappa____ phi______ frames
    -       36.4734   19.0000  -90.0000 31

#__ type_ start__ end____ width___ exp.time_
  6 omega  -22.00    8.00   1.0000    1.0000
omega____ theta____ kappa____ phi______ frames
    -       36.4734  -77.0000  -30.0000 30

#__ type_ start__ end____ width___ exp.time_
  7 omega    0.00   31.00   1.0000    1.0000
omega____ theta____ kappa____ phi______ frames
    -       36.4734   19.0000  -90.0000 31

#__ type_ start__ end____ width___ exp.time_
  8 omega   76.00  107.00   1.0000    1.0000
omega____ theta____ kappa____ phi______ frames
    -       36.4734  178.0000 -180.0000 31

#__ type_ start__ end____ width___ exp.time_
  9 omega   28.00   65.00   1.0000    1.0000
omega____ theta____ kappa____ phi______ frames
    -       36.4734  -77.0000  -30.0000 37

#__ type_ start__ end____ width___ exp.time_
 10 omega   65.00  109.00   1.0000    2.0000
omega____ theta____ kappa____ phi______ frames
    -      108.0000  -94.0000   90.0000 44

#__ type_ start__ end____ width___ exp.time_
 11 omega   45.00   94.00   1.0000    2.0000
omega____ theta____ kappa____ phi______ frames
    -      108.0000  -45.0000  -30.0000 49

#__ type_ start__ end____ width___ exp.time_
 12 omega   44.00   91.00   1.0000    2.0000
omega____ theta____ kappa____ phi______ frames
    -      108.0000  -30.0000  -90.0000 47

#__ type_ start__ end____ width___ exp.time_
 13 omega   62.00   88.00   1.0000    2.0000
omega____ theta____ kappa____ phi______ frames
    -      108.0000  178.0000   60.0000 26

#__ type_ start__ end____ width___ exp.time_
 14 omega   49.00   74.00   1.0000    2.0000
omega____ theta____ kappa____ phi______ frames
    -      108.0000  -61.0000 -150.0000 25

#__ type_ start__ end____ width___ exp.time_
 15 omega   60.00   99.00   1.0000    2.0000
omega____ theta____ kappa____ phi______ frames
    -      108.0000  -45.0000   30.0000 39

#__ type_ start__ end____ width___ exp.time_
 16 omega   39.00  109.00   1.0000    2.0000
omega____ theta____ kappa____ phi______ frames
    -      108.0000  -94.0000    0.0000 70

#__ type_ start__ end____ width___ exp.time_
 17 omega   88.00  114.00   1.0000    2.0000
omega____ theta____ kappa____ phi______ frames
    -      108.0000  -61.0000 -150.0000 26

#__ type_ start__ end____ width___ exp.time_
 18 omega   46.00  153.00   1.0000    2.0000
omega____ theta____ kappa____ phi______ frames
    -      108.0000  -15.0000  -30.0000 107
;
_diffrn_measurement_device 'four-circle diffractometer'
_diffrn_measurement_device_type 'Xcalibur, Eos, Gemini'
_diffrn_measurement_method '\w scans'
_diffrn_orient_matrix_UB_11 -0.0158641000
_diffrn_orient_matrix_UB_12 0.1132950000
_diffrn_orient_matrix_UB_13 0.0287258000
_diffrn_orient_matrix_UB_21 0.0045044000
_diffrn_orient_matrix_UB_22 -0.0287840000
_diffrn_orient_matrix_UB_23 0.1131721000
_diffrn_orient_matrix_UB_31 0.1961672000
_diffrn_orient_matrix_UB_32 0.0098306000
_diffrn_orient_matrix_UB_33 -0.0001550000
_diffrn_radiation_monochromator graphite
_diffrn_radiation_probe x-ray
_diffrn_radiation_type CuK\a
_diffrn_radiation_wavelength 1.54184
_diffrn_reflns_av_R_equivalents 0.0297
_diffrn_reflns_av_unetI/netI 0.0426
_diffrn_reflns_Laue_measured_fraction_full 1.000
_diffrn_reflns_Laue_measured_fraction_max 1.000
_diffrn_reflns_limit_h_max 9
_diffrn_reflns_limit_h_min -5
_diffrn_reflns_limit_k_max 15
_diffrn_reflns_limit_k_min -13
_diffrn_reflns_limit_l_max 15
_diffrn_reflns_limit_l_min -14
_diffrn_reflns_number 4921
_diffrn_reflns_point_group_measured_fraction_full 1.000
_diffrn_reflns_point_group_measured_fraction_max 1.000
_diffrn_reflns_theta_full 67.060
_diffrn_reflns_theta_max 67.060
_diffrn_reflns_theta_min 4.751
_diffrn_source 'Enhance (Cu) X-ray Source'
_exptl_absorpt_coefficient_mu 3.601
_exptl_absorpt_correction_T_max 1.00000
_exptl_absorpt_correction_T_min 0.79283
_exptl_absorpt_correction_type multi-scan
_exptl_absorpt_process_details
;
CrysAlisPro, Agilent Technologies,
Version 1.171.37.35 (release 13-08-2014 CrysAlis171 .NET)
(compiled Aug 13 2014,18:06:01)
Empirical absorption correction using spherical harmonics,
 implemented in SCALE3 ABSPACK scaling algorithm.
;
_exptl_crystal_colour colourless
_exptl_crystal_colour_primary colourless
_exptl_crystal_density_diffrn 1.491
_exptl_crystal_description prism
_exptl_crystal_F_000 632
_exptl_crystal_size_max 0.2
_exptl_crystal_size_mid 0.16
_exptl_crystal_size_min 0.1
_refine_diff_density_max 0.229
_refine_diff_density_min -0.291
_refine_diff_density_rms 0.066
_refine_ls_abs_structure_details
;
 Flack x determined using 852 quotients [(I+)-(I-)]/[(I+)+(I-)]
 (Parsons, Flack and Wagner, Acta Cryst. B69 (2013) 249-259).
;
_refine_ls_abs_structure_Flack -0.010(15)
_refine_ls_extinction_method none
_refine_ls_goodness_of_fit_ref 1.063
_refine_ls_hydrogen_treatment constr
_refine_ls_matrix_type full
_refine_ls_number_parameters 182
_refine_ls_number_reflns 2433
_refine_ls_number_restraints 0
_refine_ls_restrained_S_all 1.063
_refine_ls_R_factor_all 0.0451
_refine_ls_R_factor_gt 0.0399
_refine_ls_shift/su_max 0.000
_refine_ls_shift/su_mean 0.000
_refine_ls_structure_factor_coef Fsqd
_refine_ls_weighting_details 'w=1/[\s^2^(Fo^2^)+(0.0574P)^2^] where P=(Fo^2^+2Fc^2^)/3'
_refine_ls_weighting_scheme calc
_refine_ls_wR_factor_gt 0.0977
_refine_ls_wR_factor_ref 0.1030
_reflns_Friedel_coverage 0.713
_reflns_Friedel_fraction_full 1.000
_reflns_Friedel_fraction_max 1.000
_reflns_number_gt 2210
_reflns_number_total 2433
_reflns_threshold_expression 'I > 2\s(I)'
_cod_data_source_file d0cc04840b2.cif
_cod_data_source_block 201906159
_cod_depositor_comments 'Adding full bibliography for 7127187--7127188.cif.'
_cod_original_cell_volume 1356.00(10)
_cod_database_code 7127188
_shelx_shelxl_version_number 2014/7
_chemical_oxdiff_formula C20H20N4O1S1P1
_shelx_space_group_comment
;
The symmetry employed for this shelxl refinement is uniquely defined
by the following loop, which should always be used as a source of
symmetry information in preference to the above space-group names.
They are only intended as comments.
;
_shelx_estimated_absorpt_t_max 0.715
_shelx_estimated_absorpt_t_min 0.533
_reflns_odcompleteness_completeness 99.93
_reflns_odcompleteness_iscentric 1
_reflns_odcompleteness_theta 66.97
_olex2_refinement_description
;
1. Fixed Uiso
 At 1.2 times of:
  All C(H) groups
 At 1.5 times of:
  All O(H) groups
2.a Ternary CH refined with riding coordinates:
 C7(H7), C8(H8), C9(H9)
2.b Aromatic/amide H refined with riding coordinates:
 C1(H1), C2(H2), C3(H3), C4(H4), C12(H12), C13(H13), C14(H14), C15(H15)
2.c Idealised tetrahedral OH refined as rotating group:
 O3(H3A)
;
_olex2_submission_special_instructions 'No special instructions were received'

loop_
_space_group_symop_operation_xyz
'x, y, z'
'-x+1/2, -y, z+1/2'
'x+1/2, -y+1/2, -z'
'-x, y+1/2, -z+1/2'

loop_
_atom_site_label
_atom_site_type_symbol
_atom_site_fract_x
_atom_site_fract_y
_atom_site_fract_z
_atom_site_U_iso_or_equiv
_atom_site_adp_type
_atom_site_occupancy
_atom_site_site_symmetry_order
_atom_site_calc_flag
_atom_site_refinement_flags_posn
_atom_site_refinement_flags_adp
_atom_site_refinement_flags_occupancy
_atom_site_disorder_assembly
_atom_site_disorder_group
C1 C -0.0535(7) 0.5015(4) 0.1329(4) 0.0548(12) Uani 1 1 d . . . . .
H1 H -0.0001 0.5057 0.0700 0.066 Uiso 1 1 calc R . . . .
C2 C -0.2190(7) 0.4659(4) 0.1404(4) 0.0624(14) Uani 1 1 d . . . . .
H2 H -0.2770 0.4463 0.0820 0.075 Uiso 1 1 calc R . . . .
C3 C -0.3003(7) 0.4587(4) 0.2338(4) 0.0578(13) Uani 1 1 d . . . . .
H3 H -0.4125 0.4356 0.2371 0.069 Uiso 1 1 calc R . . . .
C4 C -0.2169(6) 0.4852(3) 0.3204(4) 0.0512(12) Uani 1 1 d . . . . .
H4 H -0.2695 0.4792 0.3834 0.061 Uiso 1 1 calc R . . . .
C5 C -0.0509(6) 0.5213(3) 0.3118(3) 0.0397(9) Uani 1 1 d . . . . .
C6 C 0.0321(6) 0.5310(3) 0.2197(3) 0.0395(9) Uani 1 1 d . . . . .
C7 C 0.2098(5) 0.5732(3) 0.2228(3) 0.0360(8) Uani 1 1 d . . . . .
H7 H 0.2863 0.5270 0.1862 0.043 Uiso 1 1 calc R . . . .
C8 C 0.2693(5) 0.5807(3) 0.3346(3) 0.0337(8) Uani 1 1 d . . . . .
H8 H 0.3441 0.5225 0.3484 0.040 Uiso 1 1 calc R . . . .
C9 C 0.3658(6) 0.6777(3) 0.3645(3) 0.0371(9) Uani 1 1 d . . . . .
H9 H 0.2820 0.7320 0.3757 0.044 Uiso 1 1 calc R . . . .
C10 C 0.4889(6) 0.7126(3) 0.2839(3) 0.0393(9) Uani 1 1 d . . . . .
C11 C 0.4272(6) 0.7272(3) 0.1852(3) 0.0410(9) Uani 1 1 d . . . . .
C12 C 0.5338(7) 0.7660(4) 0.1104(4) 0.0553(12) Uani 1 1 d . . . . .
H12 H 0.4940 0.7737 0.0444 0.066 Uiso 1 1 calc R . . . .
C13 C 0.6985(7) 0.7929(4) 0.1345(4) 0.0593(13) Uani 1 1 d . . . . .
H13 H 0.7690 0.8207 0.0850 0.071 Uiso 1 1 calc R . . . .
C14 C 0.7602(6) 0.7791(4) 0.2312(5) 0.0609(14) Uani 1 1 d . . . . .
H14 H 0.8721 0.7973 0.2465 0.073 Uiso 1 1 calc R . . . .
C15 C 0.6567(6) 0.7385(4) 0.3055(4) 0.0488(11) Uani 1 1 d . . . . .
H15 H 0.6998 0.7285 0.3705 0.059 Uiso 1 1 calc R . . . .
O1 O 0.0995(4) 0.4905(3) 0.4892(3) 0.0597(9) Uani 1 1 d . . . . .
O2 O 0.0129(5) 0.6645(3) 0.4423(3) 0.0573(9) Uani 1 1 d . . . . .
O3 O 0.4429(6) 0.6544(2) 0.4581(2) 0.0603(10) Uani 1 1 d . . . . .
H3A H 0.4677 0.7073 0.4876 0.090 Uiso 1 1 calc GR . . . .
S1 S 0.07724(13) 0.56598(8) 0.41139(7) 0.0397(3) Uani 1 1 d . . . . .
S2 S 0.21131(15) 0.69758(9) 0.16023(8) 0.0456(3) Uani 1 1 d . . . . .

loop_
_atom_site_aniso_label
_atom_site_aniso_U_11
_atom_site_aniso_U_22
_atom_site_aniso_U_33
_atom_site_aniso_U_23
_atom_site_aniso_U_13
_atom_site_aniso_U_12
C1 0.062(3) 0.062(3) 0.040(2) -0.009(2) -0.008(2) -0.011(3)
C2 0.064(3) 0.061(3) 0.062(3) -0.003(2) -0.024(3) -0.017(3)
C3 0.047(3) 0.047(3) 0.079(4) -0.005(2) -0.010(3) -0.010(2)
C4 0.044(2) 0.044(2) 0.065(3) -0.008(2) 0.008(2) -0.009(2)
C5 0.042(2) 0.037(2) 0.040(2) -0.0051(17) -0.0030(18) -0.0019(18)
C6 0.044(2) 0.037(2) 0.038(2) -0.0057(17) -0.0023(19) 0.0001(17)
C7 0.040(2) 0.042(2) 0.0255(17) -0.0034(16) -0.0006(16) 0.0014(19)
C8 0.039(2) 0.0369(19) 0.0256(17) -0.0019(16) -0.0042(17) 0.0015(17)
C9 0.046(2) 0.035(2) 0.031(2) -0.0022(16) -0.0058(17) -0.0021(17)
C10 0.045(2) 0.032(2) 0.040(2) -0.0044(17) -0.0024(19) 0.0023(18)
C11 0.042(2) 0.043(2) 0.038(2) -0.0001(17) 0.0059(19) -0.001(2)
C12 0.060(3) 0.061(3) 0.045(3) 0.002(2) 0.013(2) -0.006(2)
C13 0.048(3) 0.059(3) 0.071(3) -0.005(3) 0.019(3) -0.010(2)
C14 0.043(3) 0.051(3) 0.089(4) -0.011(3) 0.006(3) -0.005(2)
C15 0.044(2) 0.045(3) 0.058(3) -0.003(2) -0.010(2) -0.002(2)
O1 0.067(2) 0.071(2) 0.0417(18) 0.0133(17) 0.0084(17) -0.0035(18)
O2 0.0571(19) 0.062(2) 0.0531(19) -0.0244(16) 0.0050(16) 0.0062(17)
O3 0.094(3) 0.0511(18) 0.0359(16) 0.0015(14) -0.0230(18) -0.020(2)
S1 0.0437(5) 0.0463(5) 0.0291(5) -0.0056(4) 0.0035(4) 0.0002(5)
S2 0.0435(6) 0.0586(7) 0.0347(5) 0.0104(5) -0.0053(5) -0.0025(5)

loop_
_atom_type_symbol
_atom_type_description
_atom_type_scat_dispersion_real
_atom_type_scat_dispersion_imag
_atom_type_scat_source
C C 0.0181 0.0091 'International Tables Vol C Tables 4.2.6.8 and 6.1.1.4'
H H 0.0000 0.0000 'International Tables Vol C Tables 4.2.6.8 and 6.1.1.4'
O O 0.0492 0.0322 'International Tables Vol C Tables 4.2.6.8 and 6.1.1.4'
S S 0.3331 0.5567 'International Tables Vol C Tables 4.2.6.8 and 6.1.1.4'

loop_
_geom_angle_atom_site_label_1
_geom_angle_atom_site_label_2
_geom_angle_atom_site_label_3
_geom_angle
_geom_angle_site_symmetry_1
_geom_angle_site_symmetry_3
_geom_angle_publ_flag
C2 C1 H1 120.3 . . ?
C2 C1 C6 119.3(5) . . ?
C6 C1 H1 120.3 . . ?
C1 C2 H2 119.5 . . ?
C1 C2 C3 121.0(5) . . ?
C3 C2 H2 119.5 . . ?
C2 C3 H3 119.8 . . ?
C4 C3 C2 120.5(5) . . ?
C4 C3 H3 119.8 . . ?
C3 C4 H4 121.1 . . ?
C3 C4 C5 117.9(5) . . ?
C5 C4 H4 121.1 . . ?
C4 C5 S1 126.1(4) . . ?
C6 C5 C4 122.9(4) . . ?
C6 C5 S1 111.0(3) . . ?
C1 C6 C5 118.3(4) . . ?
C1 C6 C7 125.2(4) . . ?
C5 C6 C7 116.5(4) . . ?
C6 C7 H7 109.0 . . ?
C6 C7 C8 109.2(3) . . ?
C6 C7 S2 108.9(3) . . ?
C8 C7 H7 109.0 . . ?
C8 C7 S2 111.7(3) . . ?
S2 C7 H7 109.0 . . ?
C7 C8 H8 107.8 . . ?
C7 C8 S1 105.9(3) . . ?
C9 C8 C7 116.5(3) . . ?
C9 C8 H8 107.8 . . ?
C9 C8 S1 110.6(3) . . ?
S1 C8 H8 107.8 . . ?
C8 C9 H9 108.3 . . ?
C10 C9 C8 112.7(3) . . ?
C10 C9 H9 108.3 . . ?
O3 C9 C8 104.8(3) . . ?
O3 C9 H9 108.3 . . ?
O3 C9 C10 114.3(4) . . ?
C11 C10 C9 118.5(4) . . ?
C15 C10 C9 122.4(4) . . ?
C15 C10 C11 118.9(4) . . ?
C10 C11 S2 118.2(3) . . ?
C12 C11 C10 120.2(4) . . ?
C12 C11 S2 121.6(4) . . ?
C11 C12 H12 120.2 . . ?
C13 C12 C11 119.5(5) . . ?
C13 C12 H12 120.2 . . ?
C12 C13 H13 119.7 . . ?
C12 C13 C14 120.7(5) . . ?
C14 C13 H13 119.7 . . ?
C13 C14 H14 119.9 . . ?
C13 C14 C15 120.3(5) . . ?
C15 C14 H14 119.9 . . ?
C10 C15 H15 119.8 . . ?
C14 C15 C10 120.4(5) . . ?
C14 C15 H15 119.8 . . ?
C9 O3 H3A 109.5 . . ?
C5 S1 C8 95.24(19) . . ?
O1 S1 C5 111.9(2) . . ?
O1 S1 C8 111.73(19) . . ?
O1 S1 O2 117.2(2) . . ?
O2 S1 C5 108.1(2) . . ?
O2 S1 C8 110.4(2) . . ?
C11 S2 C7 96.8(2) . . ?

loop_
_geom_bond_atom_site_label_1
_geom_bond_atom_site_label_2
_geom_bond_distance
_geom_bond_site_symmetry_2
_geom_bond_publ_flag
C1 H1 0.9300 . ?
C1 C2 1.381(7) . ?
C1 C6 1.382(6) . ?
C2 H2 0.9300 . ?
C2 C3 1.390(8) . ?
C3 H3 0.9300 . ?
C3 C4 1.361(7) . ?
C4 H4 0.9300 . ?
C4 C5 1.388(7) . ?
C5 C6 1.383(6) . ?
C5 S1 1.753(4) . ?
C6 C7 1.498(6) . ?
C7 H7 0.9800 . ?
C7 C8 1.549(5) . ?
C7 S2 1.831(4) . ?
C8 H8 0.9800 . ?
C8 C9 1.533(5) . ?
C8 S1 1.823(4) . ?
C9 H9 0.9800 . ?
C9 C10 1.506(6) . ?
C9 O3 1.408(5) . ?
C10 C11 1.402(6) . ?
C10 C15 1.387(6) . ?
C11 C12 1.389(6) . ?
C11 S2 1.765(4) . ?
C12 H12 0.9300 . ?
C12 C13 1.374(7) . ?
C13 H13 0.9300 . ?
C13 C14 1.375(8) . ?
C14 H14 0.9300 . ?
C14 C15 1.379(7) . ?
C15 H15 0.9300 . ?
O1 S1 1.438(3) . ?
O2 S1 1.447(3) . ?
O3 H3A 0.8200 . ?

loop_
_geom_hbond_atom_site_label_D
_geom_hbond_atom_site_label_H
_geom_hbond_atom_site_label_A
_geom_hbond_distance_DH
_geom_hbond_distance_HA
_geom_hbond_distance_DA
_geom_hbond_angle_DHA
_geom_hbond_site_symmetry_A
O3 H3A O2 0.82 1.95 2.772(4) 176.7 3_566

loop_
_geom_torsion_atom_site_label_1
_geom_torsion_atom_site_label_2
_geom_torsion_atom_site_label_3
_geom_torsion_atom_site_label_4
_geom_torsion
_geom_torsion_site_symmetry_1
_geom_torsion_site_symmetry_2
_geom_torsion_site_symmetry_3
_geom_torsion_site_symmetry_4
_geom_torsion_publ_flag
C1 C2 C3 C4 -1.1(8) . . . . ?
C1 C6 C7 C8 -171.2(4) . . . . ?
C1 C6 C7 S2 66.6(5) . . . . ?
C2 C1 C6 C5 1.5(7) . . . . ?
C2 C1 C6 C7 -178.6(5) . . . . ?
C2 C3 C4 C5 1.4(7) . . . . ?
C3 C4 C5 C6 -0.2(7) . . . . ?
C3 C4 C5 S1 176.5(4) . . . . ?
C4 C5 C6 C1 -1.2(7) . . . . ?
C4 C5 C6 C7 178.8(4) . . . . ?
C4 C5 S1 C8 173.6(4) . . . . ?
C4 C5 S1 O1 57.7(5) . . . . ?
C4 C5 S1 O2 -72.9(5) . . . . ?
C5 C6 C7 C8 8.8(5) . . . . ?
C5 C6 C7 S2 -113.4(4) . . . . ?
C6 C1 C2 C3 -0.3(8) . . . . ?
C6 C5 S1 C8 -9.3(3) . . . . ?
C6 C5 S1 O1 -125.2(3) . . . . ?
C6 C5 S1 O2 104.2(3) . . . . ?
C6 C7 C8 C9 -137.7(4) . . . . ?
C6 C7 C8 S1 -14.3(4) . . . . ?
C6 C7 S2 C11 176.1(3) . . . . ?
C7 C8 C9 C10 -40.0(5) . . . . ?
C7 C8 C9 O3 -164.9(3) . . . . ?
C7 C8 S1 C5 13.6(3) . . . . ?
C7 C8 S1 O1 129.7(3) . . . . ?
C7 C8 S1 O2 -98.0(3) . . . . ?
C8 C7 S2 C11 55.4(3) . . . . ?
C8 C9 C10 C11 53.8(5) . . . . ?
C8 C9 C10 C15 -131.5(4) . . . . ?
C9 C8 S1 C5 140.6(3) . . . . ?
C9 C8 S1 O1 -103.3(3) . . . . ?
C9 C8 S1 O2 29.0(3) . . . . ?
C9 C10 C11 C12 175.6(4) . . . . ?
C9 C10 C11 S2 -3.1(5) . . . . ?
C9 C10 C15 C14 -173.9(4) . . . . ?
C10 C11 C12 C13 -2.0(7) . . . . ?
C10 C11 S2 C7 -47.2(4) . . . . ?
C11 C10 C15 C14 0.8(7) . . . . ?
C11 C12 C13 C14 1.8(8) . . . . ?
C12 C11 S2 C7 134.2(4) . . . . ?
C12 C13 C14 C15 -0.4(8) . . . . ?
C13 C14 C15 C10 -0.9(7) . . . . ?
C15 C10 C11 C12 0.7(7) . . . . ?
C15 C10 C11 S2 -178.0(3) . . . . ?
O3 C9 C10 C11 173.3(4) . . . . ?
O3 C9 C10 C15 -12.0(6) . . . . ?
S1 C5 C6 C1 -178.4(4) . . . . ?
S1 C5 C6 C7 1.6(5) . . . . ?
S1 C8 C9 C10 -161.0(3) . . . . ?
S1 C8 C9 O3 74.2(4) . . . . ?
S2 C7 C8 C9 -17.2(4) . . . . ?
S2 C7 C8 S1 106.2(3) . . . . ?
S2 C11 C12 C13 176.7(4) . . . . ?
